data_1571503
loop_
_publ_author_name
'Yan, Mei'
'Hu, Chun-Li'
'Tang, Ru-Ling'
'Yao, Wen-Dong'
'Liu, Wenlong'
'Guo, Sheng-Ping'

_publ_section_title
;
 KBa<sub>3</sub>M<sub>2</sub>F<sub>14</sub>Cl (M = Zr, Hf): novel
 short-wavelength mixed metal halides with the largest second-harmonic
 generation responses contributed by mixed functional moieties.
;
_journal_issue 22
_journal_name_full 'Chemical science'
_journal_page_first 8500
_journal_page_last 8505
_journal_paper_doi 10.1039/d4sc01259c
_journal_volume 15
_journal_year 2024
_chemical_formula_moiety 'Ba3 Cl F14 K Zr2'
_chemical_formula_sum 'Ba3 Cl F14 K Zr2'
_chemical_formula_weight 935.01
_space_group_crystal_system tetragonal
_space_group_IT_number 115
_space_group_name_Hall 'P -4 -2'
_space_group_name_H-M_alt 'P -4 m 2'
_atom_sites_solution_primary dual
_audit_creation_date 2024-04-02
_audit_creation_method
;
Olex2 1.5
(compiled 2021.08.20 svn.r13c46975 for OlexSys, GUI svn.r6405)
;
_audit_update_record
;
2024-04-08 deposited with the CCDC.	2024-04-30 downloaded from the CCDC.
;
_cell_angle_alpha 90
_cell_angle_beta 90
_cell_angle_gamma 90
_cell_formula_units_Z 1
_cell_length_a 5.7502(2)
_cell_length_b 5.7502(2)
_cell_length_c 10.2521(7)
_cell_measurement_reflns_used 2491
_cell_measurement_temperature 293(2)
_cell_measurement_theta_max 27.39
_cell_measurement_theta_min 3.54
_cell_volume 338.98(3)
_computing_cell_refinement 'SAINT v8.37A (Bruker, 2015)'
_computing_data_collection 'SAINT v8.37A (Bruker, 2015)'
_computing_data_reduction 'SAINT v8.37A (Bruker, 2015)'
_computing_molecular_graphics 'Olex2 1.5 (Dolomanov et al., 2009)'
_computing_publication_material 'Olex2 1.5 (Dolomanov et al., 2009)'
_computing_structure_refinement 'SHELXL 2014/7 (Sheldrick, 2015)'
_computing_structure_solution 'SHELXT 2014/5 (Sheldrick, 2014)'
_diffrn_ambient_temperature 293(2)
_diffrn_measured_fraction_theta_full 0.991
_diffrn_measured_fraction_theta_max 0.992
_diffrn_measurement_device_type 'CCD area detector'
_diffrn_measurement_method 'phi and omega scans'
_diffrn_radiation_monochromator graphite
_diffrn_radiation_type MoK\a
_diffrn_radiation_wavelength 0.71073
_diffrn_reflns_av_R_equivalents 0.0236
_diffrn_reflns_av_unetI/netI 0.0167
_diffrn_reflns_Laue_measured_fraction_full 0.991
_diffrn_reflns_Laue_measured_fraction_max 0.992
_diffrn_reflns_limit_h_max 5
_diffrn_reflns_limit_h_min -7
_diffrn_reflns_limit_k_max 6
_diffrn_reflns_limit_k_min -7
_diffrn_reflns_limit_l_max 12
_diffrn_reflns_limit_l_min -12
_diffrn_reflns_number 2424
_diffrn_reflns_point_group_measured_fraction_full 0.995
_diffrn_reflns_point_group_measured_fraction_max 0.995
_diffrn_reflns_theta_full 25.242
_diffrn_reflns_theta_max 26.465
_diffrn_reflns_theta_min 1.986
_diffrn_source_current 1.0
_diffrn_source_power 0.05
_diffrn_source_voltage 50.0
_exptl_absorpt_coefficient_mu 10.720
_exptl_absorpt_correction_T_max 0.2214
_exptl_absorpt_correction_T_min 0.0888
_exptl_absorpt_correction_type multi-scan
_exptl_absorpt_process_details
;
SADABS-2016/2 (Bruker,2016/2) was used for absorption correction.
wR2(int) was 0.1058 before and 0.0423 after correction.
The Ratio of minimum to maximum transmission is 0.4011.
The \l/2 correction factor is Not present.
;
_exptl_crystal_colour colourless
_exptl_crystal_colour_primary colourless
_exptl_crystal_density_diffrn 4.580
_exptl_crystal_description block
_exptl_crystal_F_000 410
_exptl_crystal_size_max 0.2
_exptl_crystal_size_mid 0.15
_exptl_crystal_size_min 0.1
_refine_diff_density_max 0.470
_refine_diff_density_min -0.320
_refine_diff_density_rms 0.083
_refine_ls_abs_structure_details
;
 Refined as an inversion twin.
;
_refine_ls_abs_structure_Flack 0.29(2)
_refine_ls_extinction_coef 0.065(2)
_refine_ls_extinction_expression Fc^*^=kFc[1+0.001xFc^2^\l^3^/sin(2\q)]^-1/4^
_refine_ls_extinction_method 'SHELXL-2014/7 (Sheldrick 2014'
_refine_ls_goodness_of_fit_ref 1.119
_refine_ls_hydrogen_treatment undef
_refine_ls_matrix_type full
_refine_ls_number_parameters 36
_refine_ls_number_reflns 427
_refine_ls_number_restraints 0
_refine_ls_restrained_S_all 1.119
_refine_ls_R_factor_all 0.0103
_refine_ls_R_factor_gt 0.0102
_refine_ls_shift/su_max 0.000
_refine_ls_shift/su_mean 0.000
_refine_ls_structure_factor_coef Fsqd
_refine_ls_weighting_details 'w=1/[\s^2^(Fo^2^)+(0.0082P)^2^+0.1294P] where P=(Fo^2^+2Fc^2^)/3'
_refine_ls_weighting_scheme calc
_refine_ls_wR_factor_gt 0.0236
_refine_ls_wR_factor_ref 0.0236
_reflns_Friedel_coverage 0.688
_reflns_Friedel_fraction_full 1.000
_reflns_Friedel_fraction_max 1.000
_reflns_number_gt 425
_reflns_number_total 427
_reflns_threshold_expression 'I > 2\s(I)'
_cod_data_source_file d4sc01259c2.cif
_cod_data_source_block 1
_cod_depositor_comments 'Adding full bibliography for 1571503--1571504.cif.'
_cod_database_code 1571503
_shelx_shelxl_version_number 2014/7
_shelx_space_group_comment
;
The symmetry employed for this shelxl refinement is uniquely defined
by the following loop, which should always be used as a source of
symmetry information in preference to the above space-group names.
They are only intended as comments.
;
_shelx_estimated_absorpt_t_max 0.414
_shelx_estimated_absorpt_t_min 0.223
_olex2_refinement_description
;
1. Twinned data refinement
 Scales: 0.71(2)
 0.29(2)
;
_olex2_submission_special_instructions 'No special instructions were received'

loop_
_space_group_symop_operation_xyz
'x, y, z'
'-x, -y, z'
'y, -x, -z'
'-y, x, -z'
'x, -y, z'
'-x, y, z'
'y, x, -z'
'-y, -x, -z'

loop_
_atom_site_label
_atom_site_type_symbol
_atom_site_fract_x
_atom_site_fract_y
_atom_site_fract_z
_atom_site_U_iso_or_equiv
_atom_site_adp_type
_atom_site_occupancy
_atom_site_site_symmetry_order
_atom_site_calc_flag
_atom_site_refinement_flags_posn
_atom_site_refinement_flags_adp
_atom_site_refinement_flags_occupancy
_atom_site_disorder_assembly
_atom_site_disorder_group
Ba2 Ba 1.0000 1.0000 1.0000 0.01281(16) Uani 1 8 d S T P . .
Ba1 Ba 1.0000 0.5000 0.63317(3) 0.02147(15) Uani 1 4 d S T P . .
Zr1 Zr 0.5000 1.0000 0.75549(5) 0.00941(15) Uani 1 4 d S T P . .
K1 K 0.5000 0.5000 1.0000 0.0184(4) Uani 1 8 d S T P . .
Cl1 Cl 1.0000 0.0000 0.5000 0.0235(5) Uani 1 8 d S T P . .
F1 F 0.5000 1.0000 0.9632(3) 0.0212(8) Uani 1 4 d S T P . .
F2 F 0.7569(4) 0.7680(4) 0.80588(14) 0.0202(4) Uani 1 1 d . . . . .
F3 F 0.5000 0.7793(5) 0.6015(3) 0.0249(7) Uani 1 2 d S T P . .

loop_
_atom_site_aniso_label
_atom_site_aniso_U_11
_atom_site_aniso_U_22
_atom_site_aniso_U_33
_atom_site_aniso_U_23
_atom_site_aniso_U_13
_atom_site_aniso_U_12
Ba2 0.01409(19) 0.01409(19) 0.0103(3) 0.000 0.000 0.000
Ba1 0.0410(3) 0.0138(2) 0.0097(2) 0.000 0.000 0.000
Zr1 0.0096(3) 0.0099(3) 0.0087(3) 0.000 0.000 0.000
K1 0.0183(6) 0.0183(6) 0.0186(10) 0.000 0.000 0.000
Cl1 0.0196(6) 0.0196(6) 0.0313(12) 0.000 0.000 0.000
F1 0.021(2) 0.031(2) 0.0121(18) 0.000 0.000 0.000
F2 0.0170(11) 0.0183(11) 0.0253(10) -0.0028(8) -0.0052(7) 0.0062(7)
F3 0.0412(16) 0.0174(14) 0.0159(16) -0.0044(12) 0.000 0.000

loop_
_atom_type_symbol
_atom_type_description
_atom_type_scat_dispersion_real
_atom_type_scat_dispersion_imag
_atom_type_scat_source
Ba Ba -0.3244 2.2819 'International Tables Vol C Tables 4.2.6.8 and 6.1.1.4'
Cl Cl 0.1484 0.1585 'International Tables Vol C Tables 4.2.6.8 and 6.1.1.4'
F F 0.0171 0.0103 'International Tables Vol C Tables 4.2.6.8 and 6.1.1.4'
K K 0.2009 0.2494 'International Tables Vol C Tables 4.2.6.8 and 6.1.1.4'
Zr Zr -2.9673 0.5597 'International Tables Vol C Tables 4.2.6.8 and 6.1.1.4'

loop_
_geom_angle_atom_site_label_1
_geom_angle_atom_site_label_2
_geom_angle_atom_site_label_3
_geom_angle
_geom_angle_site_symmetry_1
_geom_angle_site_symmetry_3
_geom_angle_publ_flag
F1 Ba2 F1 165.05(13) 3_577 3_567 ?
F1 Ba2 F1 165.05(13) 1_655 . ?
F1 Ba2 F1 90.969(17) 3_567 . ?
F1 Ba2 F1 90.969(17) 3_567 1_655 ?
F1 Ba2 F1 90.969(17) 3_577 . ?
F1 Ba2 F1 90.969(17) 3_577 1_655 ?
F2 Ba2 F1 67.45(7) 4_757 1_655 ?
F2 Ba2 F1 67.45(7) 8_777 1_655 ?
F2 Ba2 F1 113.98(7) 7_557 3_577 ?
F2 Ba2 F1 53.62(7) 5_575 . ?
F2 Ba2 F1 113.98(7) 6_755 . ?
F2 Ba2 F1 67.45(7) 7_557 . ?
F2 Ba2 F1 124.76(7) . 3_577 ?
F2 Ba2 F1 124.76(7) 4_757 . ?
F2 Ba2 F1 113.98(7) . 1_655 ?
F2 Ba2 F1 53.62(7) 6_755 1_655 ?
F2 Ba2 F1 53.62(7) . . ?
F2 Ba2 F1 67.45(7) 3_577 . ?
F2 Ba2 F1 113.98(7) 3_577 3_567 ?
F2 Ba2 F1 113.98(7) 5_575 1_655 ?
F2 Ba2 F1 67.45(7) . 3_567 ?
F2 Ba2 F1 67.45(7) 5_575 3_577 ?
F2 Ba2 F1 53.62(7) 4_757 3_567 ?
F2 Ba2 F1 124.76(7) 7_557 1_655 ?
F2 Ba2 F1 124.76(7) 5_575 3_567 ?
F2 Ba2 F1 53.62(7) 3_577 3_577 ?
F2 Ba2 F1 124.76(7) 3_577 1_655 ?
F2 Ba2 F1 113.98(7) 8_777 3_567 ?
F2 Ba2 F1 67.45(7) 6_755 3_567 ?
F2 Ba2 F1 124.76(7) 6_755 3_577 ?
F2 Ba2 F1 113.98(7) 2_775 . ?
F2 Ba2 F1 67.45(7) 2_775 3_577 ?
F2 Ba2 F1 53.62(7) 7_557 3_567 ?
F2 Ba2 F1 113.98(7) 4_757 3_577 ?
F2 Ba2 F1 124.76(7) 8_777 . ?
F2 Ba2 F1 124.76(7) 2_775 3_567 ?
F2 Ba2 F1 53.62(7) 2_775 1_655 ?
F2 Ba2 F1 53.62(7) 8_777 3_577 ?
F2 Ba2 F2 88.31(7) 8_777 7_557 ?
F2 Ba2 F2 91.72(7) 6_755 4_757 ?
F2 Ba2 F2 60.53(10) 5_575 2_775 ?
F2 Ba2 F2 178.12(11) 5_575 4_757 ?
F2 Ba2 F2 88.31(7) . 2_775 ?
F2 Ba2 F2 88.31(7) 5_575 6_755 ?
F2 Ba2 F2 120.98(4) 5_575 7_557 ?
F2 Ba2 F2 120.98(4) . 4_757 ?
F2 Ba2 F2 57.48(10) 6_755 2_775 ?
F2 Ba2 F2 120.98(4) 4_757 2_775 ?
F2 Ba2 F2 120.98(4) 8_777 5_575 ?
F2 Ba2 F2 57.48(10) 8_777 3_577 ?
F2 Ba2 F2 120.98(4) 3_577 2_775 ?
F2 Ba2 F2 120.98(4) 6_755 7_557 ?
F2 Ba2 F2 91.72(7) . 7_557 ?
F2 Ba2 F2 91.72(7) 5_575 3_577 ?
F2 Ba2 F2 120.98(4) . 3_577 ?
F2 Ba2 F2 60.53(10) 8_777 4_757 ?
F2 Ba2 F2 60.53(10) . 6_755 ?
F2 Ba2 F2 88.31(7) 3_577 4_757 ?
F2 Ba2 F2 178.12(11) . 8_777 ?
F2 Ba2 F2 60.53(10) 3_577 7_557 ?
F2 Ba2 F2 120.98(4) 8_777 6_755 ?
F2 Ba2 F2 178.12(11) 7_557 2_775 ?
F2 Ba2 F2 57.48(10) . 5_575 ?
F2 Ba2 F2 178.12(11) 3_577 6_755 ?
F2 Ba2 F2 91.72(7) 8_777 2_775 ?
F2 Ba2 F2 57.48(10) 4_757 7_557 ?
Cl1 Ba1 Cl1 129.198(12) . 1_565 ?
Cl1 Ba1 F3 113.35(4) 1_565 2_665 ?
Cl1 Ba1 F3 61.29(4) 1_565 1_655 ?
Cl1 Ba1 F3 61.29(4) . 2_765 ?
Cl1 Ba1 F3 113.35(4) . . ?
Cl1 Ba1 F3 113.35(4) . 1_655 ?
Cl1 Ba1 F3 113.35(4) 1_565 2_765 ?
Cl1 Ba1 F3 61.29(4) . 2_665 ?
Cl1 Ba1 F3 61.29(4) 1_565 . ?
F2 Ba1 Cl1 141.96(4) . . ?
F2 Ba1 Cl1 76.61(4) . 1_565 ?
F2 Ba1 Cl1 76.61(4) 5_565 . ?
F2 Ba1 Cl1 76.61(4) 2_765 . ?
F2 Ba1 Cl1 141.95(4) 5_565 1_565 ?
F2 Ba1 Cl1 76.61(4) 6_755 1_565 ?
F2 Ba1 Cl1 141.95(4) 2_765 1_565 ?
F2 Ba1 Cl1 141.95(4) 6_755 . ?
F2 Ba1 F2 99.21(8) 2_765 . ?
F2 Ba1 F2 61.55(8) 2_765 5_565 ?
F2 Ba1 F2 68.68(8) 5_565 . ?
F2 Ba1 F2 68.68(8) 6_755 2_765 ?
F2 Ba1 F2 99.21(8) 6_755 5_565 ?
F2 Ba1 F2 61.55(8) 6_755 . ?
F2 Ba1 F3 141.43(6) 2_765 . ?
F2 Ba1 F3 103.55(6) 2_765 2_665 ?
F2 Ba1 F3 103.55(6) 6_755 . ?
F2 Ba1 F3 49.09(6) 6_755 1_655 ?
F2 Ba1 F3 83.84(6) 6_755 2_765 ?
F2 Ba1 F3 103.55(6) . 1_655 ?
F2 Ba1 F3 83.84(6) . 2_665 ?
F2 Ba1 F3 49.09(6) 2_765 2_765 ?
F2 Ba1 F3 141.43(6) 5_565 1_655 ?
F2 Ba1 F3 103.55(6) 5_565 2_765 ?
F2 Ba1 F3 49.09(6) 5_565 2_665 ?
F2 Ba1 F3 83.84(6) 5_565 . ?
F2 Ba1 F3 141.43(6) . 2_765 ?
F2 Ba1 F3 49.09(6) . . ?
F2 Ba1 F3 141.43(6) 6_755 2_665 ?
F2 Ba1 F3 83.84(6) 2_765 1_655 ?
F3 Ba1 Cl1 67.704(14) 4_756 1_565 ?
F3 Ba1 Cl1 67.704(14) 4_756 . ?
F3 Ba1 Cl1 67.704(14) 3_566 . ?
F3 Ba1 Cl1 67.704(14) 3_566 1_565 ?
F3 Ba1 F2 109.54(6) 4_756 6_755 ?
F3 Ba1 F2 109.54(6) 3_566 . ?
F3 Ba1 F2 144.29(4) 3_566 6_755 ?
F3 Ba1 F2 109.54(6) 4_756 2_765 ?
F3 Ba1 F2 144.29(4) 3_566 2_765 ?
F3 Ba1 F2 144.29(4) 4_756 . ?
F3 Ba1 F2 109.54(6) 3_566 5_565 ?
F3 Ba1 F2 144.29(4) 4_756 5_565 ?
F3 Ba1 F3 108.59(6) 4_756 2_665 ?
F3 Ba1 F3 58.06(8) 2_665 . ?
F3 Ba1 F3 60.53(9) 3_566 . ?
F3 Ba1 F3 108.59(6) 3_566 1_655 ?
F3 Ba1 F3 60.53(9) 4_756 1_655 ?
F3 Ba1 F3 55.62(11) 3_566 4_756 ?
F3 Ba1 F3 60.53(9) 4_756 2_765 ?
F3 Ba1 F3 108.59(6) 4_756 . ?
F3 Ba1 F3 120.65(8) 2_665 2_765 ?
F3 Ba1 F3 120.65(8) 1_655 . ?
F3 Ba1 F3 60.53(9) 3_566 2_665 ?
F3 Ba1 F3 58.06(8) 1_655 2_765 ?
F3 Ba1 F3 168.75(9) 2_665 1_655 ?
F3 Ba1 F3 108.59(6) 3_566 2_765 ?
F3 Ba1 F3 168.75(9) 2_765 . ?
Ba2 Zr1 Ba2 97.831(12) . 1_455 ?
Ba2 Zr1 Ba1 131.085(6) 1_455 3_576 ?
Ba2 Zr1 Ba1 131.085(6) . 3_576 ?
Ba2 Zr1 K1 64.413(7) 1_455 . ?
Ba2 Zr1 K1 64.413(7) . 1_565 ?
Ba2 Zr1 K1 64.413(7) . . ?
K1 Zr1 Ba2 64.413(7) 1_565 1_455 ?
K1 Zr1 Ba1 131.085(6) . 3_576 ?
K1 Zr1 Ba1 131.085(6) 1_565 3_576 ?
K1 Zr1 K1 97.831(12) 1_565 . ?
F1 Zr1 Ba2 48.915(6) . . ?
F1 Zr1 Ba2 48.915(6) . 1_455 ?
F1 Zr1 Ba1 180.0 . 3_576 ?
F1 Zr1 K1 48.915(6) . . ?
F1 Zr1 K1 48.915(6) . 1_565 ?
F2 Zr1 Ba2 45.04(5) 2_675 1_455 ?
F2 Zr1 Ba2 112.10(5) 5_575 1_455 ?
F2 Zr1 Ba2 112.10(5) 6_655 . ?
F2 Zr1 Ba2 45.04(5) 5_575 . ?
F2 Zr1 Ba2 45.04(5) 6_655 1_455 ?
F2 Zr1 Ba2 45.04(5) . . ?
F2 Zr1 Ba2 112.10(5) . 1_455 ?
F2 Zr1 Ba2 112.10(5) 2_675 . ?
F2 Zr1 Ba1 104.55(5) 6_655 3_576 ?
F2 Zr1 Ba1 104.55(5) . 3_576 ?
F2 Zr1 Ba1 104.55(5) 5_575 3_576 ?
F2 Zr1 Ba1 104.55(5) 2_675 3_576 ?
F2 Zr1 K1 49.15(5) 6_655 . ?
F2 Zr1 K1 49.15(5) 5_575 1_565 ?
F2 Zr1 K1 49.15(5) . . ?
F2 Zr1 K1 108.90(5) . 1_565 ?
F2 Zr1 K1 108.90(5) 2_675 . ?
F2 Zr1 K1 108.90(5) 5_575 . ?
F2 Zr1 K1 108.90(5) 6_655 1_565 ?
F2 Zr1 K1 49.15(5) 2_675 1_565 ?
F2 Zr1 F1 75.45(5) 6_655 . ?
F2 Zr1 F1 75.45(5) . . ?
F2 Zr1 F1 75.45(5) 2_675 . ?
F2 Zr1 F1 75.45(5) 5_575 . ?
F2 Zr1 F2 80.89(11) 5_575 . ?
F2 Zr1 F2 150.89(9) 5_575 6_655 ?
F2 Zr1 F2 80.89(11) 6_655 2_675 ?
F2 Zr1 F2 150.89(9) 2_675 . ?
F2 Zr1 F2 91.83(11) 5_575 2_675 ?
F2 Zr1 F2 91.83(11) 6_655 . ?
F3 Zr1 Ba2 120.80(4) 2_675 1_455 ?
F3 Zr1 Ba2 120.80(4) . 1_455 ?
F3 Zr1 Ba2 120.80(4) 2_675 . ?
F3 Zr1 Ba2 120.80(4) . . ?
F3 Zr1 Ba1 38.81(8) 2_675 3_576 ?
F3 Zr1 Ba1 38.81(8) . 3_576 ?
F3 Zr1 K1 169.89(8) . 1_565 ?
F3 Zr1 K1 92.28(8) . . ?
F3 Zr1 K1 92.28(8) 2_675 1_565 ?
F3 Zr1 K1 169.89(8) 2_675 . ?
F3 Zr1 F1 141.19(8) . . ?
F3 Zr1 F1 141.19(8) 2_675 . ?
F3 Zr1 F2 127.04(6) 2_675 . ?
F3 Zr1 F2 77.83(7) . 6_655 ?
F3 Zr1 F2 127.04(6) 2_675 6_655 ?
F3 Zr1 F2 77.83(7) 2_675 2_675 ?
F3 Zr1 F2 127.04(6) . 5_575 ?
F3 Zr1 F2 127.04(6) . 2_675 ?
F3 Zr1 F2 77.83(7) 2_675 5_575 ?
F3 Zr1 F2 77.83(7) . . ?
F3 Zr1 F3 77.62(16) . 2_675 ?
F1 K1 F1 165.05(13) 1_545 . ?
F1 K1 F1 90.969(17) 1_545 3_467 ?
F1 K1 F1 90.969(17) 3_567 . ?
F1 K1 F1 90.969(17) 3_567 1_545 ?
F1 K1 F1 165.05(13) 3_567 3_467 ?
F1 K1 F1 90.969(17) 3_467 . ?
F1 K1 F2 126.19(7) . 3_567 ?
F1 K1 F2 52.24(7) . . ?
F1 K1 F2 52.24(7) 3_567 3_567 ?
F1 K1 F2 52.24(7) . 6_655 ?
F1 K1 F2 115.78(7) 3_467 7_557 ?
F1 K1 F2 52.24(7) 3_467 4_657 ?
F1 K1 F2 65.60(7) 3_567 . ?
F1 K1 F2 115.78(7) 3_567 4_657 ?
F1 K1 F2 52.24(7) 1_545 5_565 ?
F1 K1 F2 115.78(7) 3_467 3_567 ?
F1 K1 F2 126.19(7) 1_545 4_657 ?
F1 K1 F2 115.78(7) . 5_565 ?
F1 K1 F2 65.60(7) . 7_557 ?
F1 K1 F2 126.19(7) 1_545 7_557 ?
F1 K1 F2 115.78(7) 1_545 . ?
F1 K1 F2 65.60(7) 3_567 5_565 ?
F1 K1 F2 126.19(7) 3_467 . ?
F1 K1 F2 65.60(7) . 4_657 ?
F1 K1 F2 126.19(7) 3_467 5_565 ?
F1 K1 F2 65.60(7) 1_545 8_667 ?
F1 K1 F2 52.24(7) 3_467 8_667 ?
F1 K1 F2 126.19(7) . 8_667 ?
F1 K1 F2 115.78(7) 3_567 8_667 ?
F1 K1 F2 126.19(7) 3_567 6_655 ?
F1 K1 F2 52.24(7) 3_567 7_557 ?
F1 K1 F2 126.19(7) 3_567 2_665 ?
F1 K1 F2 65.60(7) 1_545 3_567 ?
F1 K1 F2 52.24(7) 1_545 2_665 ?
F1 K1 F2 115.78(7) 1_545 6_655 ?
F1 K1 F2 65.60(7) 3_467 2_665 ?
F1 K1 F2 65.60(7) 3_467 6_655 ?
F1 K1 F2 115.78(7) . 2_665 ?
F2 K1 F2 60.81(9) 2_665 5_565 ?
F2 K1 F2 63.75(10) . 5_565 ?
F2 K1 F2 178.22(10) 5_565 4_657 ?
F2 K1 F2 86.01(6) 5_565 3_567 ?
F2 K1 F2 117.71(4) 5_565 8_667 ?
F2 K1 F2 117.71(4) 7_557 5_565 ?
F2 K1 F2 60.81(9) . 6_655 ?
F2 K1 F2 178.22(10) 7_557 2_665 ?
F2 K1 F2 178.22(10) . 8_667 ?
F2 K1 F2 86.01(6) 2_665 8_667 ?
F2 K1 F2 117.71(4) 7_557 6_655 ?
F2 K1 F2 117.71(4) 2_665 4_657 ?
F2 K1 F2 86.01(6) 6_655 4_657 ?
F2 K1 F2 63.75(10) 2_665 6_655 ?
F2 K1 F2 60.81(9) 7_557 3_567 ?
F2 K1 F2 117.71(4) 2_665 3_567 ?
F2 K1 F2 117.71(4) . 3_567 ?
F2 K1 F2 94.01(6) 5_565 6_655 ?
F2 K1 F2 94.01(6) 7_557 8_667 ?
F2 K1 F2 117.71(4) . 4_657 ?
F2 K1 F2 63.75(10) 7_557 4_657 ?
F2 K1 F2 178.22(10) 3_567 6_655 ?
F2 K1 F2 63.75(10) 3_567 8_667 ?
F2 K1 F2 117.71(4) 6_655 8_667 ?
F2 K1 F2 86.01(6) . 7_557 ?
F2 K1 F2 94.01(6) 3_567 4_657 ?
F2 K1 F2 94.01(6) . 2_665 ?
F2 K1 F2 60.81(9) 4_657 8_667 ?
Ba1 Cl1 Ba1 100.603(5) . 3_566 ?
Ba1 Cl1 Ba1 100.603(5) . 3_666 ?
Ba1 Cl1 Ba1 100.603(5) 3_666 1_545 ?
Ba1 Cl1 Ba1 129.198(12) . 1_545 ?
Ba1 Cl1 Ba1 100.603(5) 3_566 1_545 ?
Ba1 Cl1 Ba1 129.198(12) 3_566 3_666 ?
Ba2 F1 Ba2 165.05(13) . 1_455 ?
Ba2 F1 K1 89.031(17) . . ?
Zr1 F1 Ba2 97.47(6) . . ?
Zr1 F1 Ba2 97.47(6) . 1_455 ?
Zr1 F1 K1 97.47(6) . . ?
Zr1 F1 K1 97.47(6) . 1_565 ?
K1 F1 Ba2 89.031(17) 1_565 . ?
K1 F1 Ba2 89.031(17) . 1_455 ?
K1 F1 Ba2 89.031(17) 1_565 1_455 ?
K1 F1 K1 165.05(13) 1_565 . ?
Ba2 F2 K1 91.13(4) . . ?
Ba1 F2 Ba2 118.57(8) . . ?
Ba1 F2 K1 113.77(8) . . ?
Zr1 F2 Ba2 103.32(9) . . ?
Zr1 F2 Ba1 124.80(6) . . ?
Zr1 F2 K1 98.65(8) . . ?
Ba1 F3 Ba1 108.24(5) 3_576 1_455 ?
Ba1 F3 Ba1 108.24(5) 3_576 . ?
Ba1 F3 Ba1 120.65(8) 1_455 . ?
Zr1 F3 Ba1 103.17(6) . . ?
Zr1 F3 Ba1 103.17(6) . 1_455 ?
Zr1 F3 Ba1 113.38(12) . 3_576 ?

loop_
_geom_bond_atom_site_label_1
_geom_bond_atom_site_label_2
_geom_bond_distance
_geom_bond_site_symmetry_2
_geom_bond_publ_flag
Ba2 F1 2.8997(4) 3_567 ?
Ba2 F1 2.8997(5) . ?
Ba2 F1 2.8997(5) 1_655 ?
Ba2 F1 2.8997(4) 3_577 ?
Ba2 F2 2.7739(16) 6_755 ?
Ba2 F2 2.7739(16) 3_577 ?
Ba2 F2 2.7739(16) 4_757 ?
Ba2 F2 2.7739(17) 2_775 ?
Ba2 F2 2.7739(17) 8_777 ?
Ba2 F2 2.7739(17) 7_557 ?
Ba2 F2 2.7739(16) 5_575 ?
Ba2 F2 2.7739(17) . ?
Ba1 Cl1 3.18278(18) 1_565 ?
Ba1 Cl1 3.18278(18) . ?
Ba1 F2 2.732(2) 6_755 ?
Ba1 F2 2.732(2) 5_565 ?
Ba1 F2 2.732(2) . ?
Ba1 F2 2.732(2) 2_765 ?
Ba1 F3 2.721(3) 4_756 ?
Ba1 F3 3.3091(14) . ?
Ba1 F3 3.3091(14) 2_765 ?
Ba1 F3 3.3091(14) 2_665 ?
Ba1 F3 3.3091(14) 1_655 ?
Ba1 F3 2.721(3) 3_566 ?
Zr1 Ba2 3.8144(4) 1_455 ?
Zr1 Ba1 3.9845(6) 3_576 ?
Zr1 K1 3.8145(4) 1_565 ?
Zr1 K1 3.8144(4) . ?
Zr1 F1 2.130(3) . ?
Zr1 F2 2.056(2) . ?
Zr1 F2 2.056(3) 6_655 ?
Zr1 F2 2.056(2) 2_675 ?
Zr1 F2 2.056(3) 5_575 ?
Zr1 F3 2.025(3) . ?
Zr1 F3 2.025(3) 2_675 ?
K1 F1 2.8997(4) 3_467 ?
K1 F1 2.8997(4) 1_545 ?
K1 F1 2.8997(5) 3_567 ?
K1 F1 2.8997(4) . ?
K1 F2 2.9184(17) 8_667 ?
K1 F2 2.9184(17) 3_567 ?
K1 F2 2.9184(17) 7_557 ?
K1 F2 2.9184(17) 2_665 ?
K1 F2 2.9184(17) 4_657 ?
K1 F2 2.9184(17) 6_655 ?
K1 F2 2.9184(17) . ?
K1 F2 2.9184(17) 5_565 ?
Cl1 Ba1 3.18279(18) 3_566 ?
Cl1 Ba1 3.18279(18) 1_545 ?
Cl1 Ba1 3.18279(19) 3_666 ?
F1 Ba2 2.8997(4) 1_455 ?
F1 K1 2.8997(4) 1_565 ?
F3 Ba1 2.721(3) 3_576 ?
F3 Ba1 3.3091(14) 1_455 ?

loop_
_twin_individual_id
_twin_individual_mass_fraction_refined
1 0.71(2)
2 0.29(2)
